data_2240508
loop_
_publ_author_name
'Sereda, Olha'
'Stoeckli-Evans, Helen'

_publ_section_title
;
 Crystal structures of
 {[Cu(Lpn)~2~][Fe(CN)~5~(NO)]&#x00B7;H~2~O}~<i>n~</i> and
 {[Cu(Lpn)~2~]~3~[Cr(CN)~6~]~2~&#x00B7;5H~2~O}~<i>n~</i> [where Lpn =
 (<i>R</i>)-propane-1,2-diamine]: two heterometallic chiral
 cyanide-bridged coordination polymers
;
_journal_issue 4
_journal_name_full 'Acta Crystallographica Section E'
_journal_page_first 392
_journal_page_last 397
_journal_paper_doi 10.1107/S2056989015005253
_journal_volume 71
_journal_year 2015
_chemical_formula_iupac '[Cr2 Cu3 (C N)12 (C3 H10 N2)6], 5H2 O'
_chemical_formula_moiety 'C30 H60 Cr2 Cu3 N24, 5(H2 O)'
_chemical_formula_sum 'C30 H70 Cr2 Cu3 N24 O5'
_chemical_formula_weight 1141.72
_chemical_name_systematic
'Poly[[hexa-\m-cyanido-\k^12^<i>C</i>:<i>N</i>-hexacyanido-\k^6^<i>C</i>-hexakis[(<i>R</i>)-propane-1,2-diamine-\k^2^<i>N</i>,<i>N</i>']dichromiun(III)tricopper(II)] pentahydrate]'
_space_group_crystal_system monoclinic
_space_group_IT_number 4
_space_group_name_Hall 'P 2yb'
_space_group_name_H-M_alt 'P 1 21 1'
_symmetry_space_group_name_Hall 'P 2yb'
_symmetry_space_group_name_H-M 'P 1 21 1'
_atom_sites_solution_hydrogens mixed
_atom_sites_solution_primary direct
_atom_sites_solution_secondary difmap
_audit_creation_method SHELXL2014
_cell_angle_alpha 90
_cell_angle_beta 103.973(11)
_cell_angle_gamma 90
_cell_formula_units_Z 2
_cell_length_a 10.1474(10)
_cell_length_b 17.6136(10)
_cell_length_c 15.5376(14)
_cell_measurement_reflns_used 21484
_cell_measurement_temperature 173(2)
_cell_measurement_theta_max 24.90
_cell_measurement_theta_min 0.14
_cell_volume 2694.9(4)
_computing_cell_refinement
;
X-AREA (Stoe & Cie, 2009)
;
_computing_data_collection
;
X-AREA (Stoe & Cie, 2009)
;
_computing_data_reduction
;
X-RED32 (Stoe & Cie, 2009)
;
_computing_molecular_graphics
;
PLATON  (Spek, 2009) and Mercury (Macrae <i>et al.</i>,  2008)
;
_computing_publication_material
;
SHELXL2014 (Sheldrick, 2015), PLATON (Spek, 2009) and
publCIF (Westrip, 2010)
;
_computing_structure_refinement
;
SHELXL2014 (Sheldrick, 2015)
;
_computing_structure_solution
;
SHELXS97 (Sheldrick, 2008)
;
_diffrn_ambient_temperature 173(2)
_diffrn_measured_fraction_theta_full 1.000
_diffrn_measured_fraction_theta_max 0.983
_diffrn_measurement_device '2-circle goniometer'
_diffrn_measurement_device_type 'Stoe IPDS 2'
_diffrn_measurement_method '\f + \w scans'
_diffrn_radiation_monochromator 'plane graphite'
_diffrn_radiation_source 'fine-focus sealed tube'
_diffrn_radiation_type MoK\a
_diffrn_radiation_wavelength 0.71073
_diffrn_reflns_av_R_equivalents 0.0854
_diffrn_reflns_limit_h_max 12
_diffrn_reflns_limit_h_min -12
_diffrn_reflns_limit_k_max 21
_diffrn_reflns_limit_k_min -21
_diffrn_reflns_limit_l_max 19
_diffrn_reflns_limit_l_min -18
_diffrn_reflns_number 21461
_diffrn_reflns_theta_full 25.242
_diffrn_reflns_theta_max 26.124
_diffrn_reflns_theta_min 2.068
_exptl_absorpt_coefficient_mu 1.612
_exptl_absorpt_correction_T_max 0.67793
_exptl_absorpt_correction_T_min 0.58264
_exptl_absorpt_correction_type multi-scan
_exptl_absorpt_process_details
;
(MULABS in PLATON; Spek, 2009)
;
_exptl_crystal_colour blue
_exptl_crystal_density_diffrn 1.407
_exptl_crystal_description block
_exptl_crystal_F_000 1186
_exptl_crystal_size_max 0.40
_exptl_crystal_size_mid 0.30
_exptl_crystal_size_min 0.30
_refine_diff_density_max 0.614
_refine_diff_density_min -1.048
_refine_ls_abs_structure_details
;
Flack <i>x</i> determined using 1754 quotients
[(<i>I</i>^+^)-(<i>I</i>^-^)]/[(<i>I</i>^+^)+(<i>I</i>^-^)]
(Parsons <i>et al.</i>,  2013)
;
_refine_ls_abs_structure_Flack 0.00(3)
_refine_ls_extinction_coef 0.0020(3)
_refine_ls_extinction_expression Fc^*^=kFc[1+0.001xFc^2^\l^3^/sin(2\q)]^-1/4^
_refine_ls_extinction_method
;
SHELXL2014 (Sheldrick, 2015)
;
_refine_ls_goodness_of_fit_ref 0.787
_refine_ls_hydrogen_treatment mixed
_refine_ls_matrix_type full
_refine_ls_number_parameters 594
_refine_ls_number_reflns 10308
_refine_ls_number_restraints 14
_refine_ls_restrained_S_all 0.786
_refine_ls_R_factor_all 0.1223
_refine_ls_R_factor_gt 0.0521
_refine_ls_shift/su_max 0.000
_refine_ls_shift/su_mean 0.000
_refine_ls_structure_factor_coef Fsqd
_refine_ls_weighting_details 'w=1/[\s^2^(Fo^2^)+(0.0562P)^2^] where P=(Fo^2^+2Fc^2^)/3'
_refine_ls_weighting_scheme calc
_refine_ls_wR_factor_gt 0.1109
_refine_ls_wR_factor_ref 0.1307
_reflns_number_gt 4948
_reflns_number_total 10308
_reflns_threshold_expression I>2\s(I)
_cod_data_source_file hb7374sup1.cif
_cod_data_source_block II
_cod_database_code 2240508
_cod_database_fobs_code 2240508
_shelx_space_group_comment
;
The symmetry employed for this shelxl refinement is uniquely defined
by the following loop, which should always be used as a source of
symmetry information in preference to the above space-group names.
They are only intended as comments.
;
_shelxl_version_number 2014/6

loop_
_space_group_symop_operation_xyz
'x, y, z'
'-x, y+1/2, -z'

loop_
_atom_site_type_symbol
_atom_site_label
_atom_site_fract_x
_atom_site_fract_y
_atom_site_fract_z
_atom_site_U_iso_or_equiv
_atom_site_adp_type
_atom_site_calc_flag
_atom_site_occupancy
Cu Cu1 0.51532(17) -0.16435(9) 0.17076(10) 0.0541(5) Uani d 1
Cu Cu2 1.02528(15) 0.55090(9) 0.33881(9) 0.0478(5) Uani d 1
Cu Cu3 0.73882(16) 0.20223(11) 0.24976(12) 0.0445(4) Uani d 1
Cr Cr1 0.48267(17) 0.07601(10) -0.02939(11) 0.0342(5) Uani d 1
Cr Cr2 0.99071(17) 0.31948(10) 0.52845(11) 0.0338(5) Uani d 1
N N1 0.5975(11) 0.2178(7) 0.0977(7) 0.051(3) Uani d 1
N N2 0.5099(12) -0.0213(7) 0.1496(8) 0.058(3) Uani d 1
N N3 0.4666(13) 0.1845(8) -0.1992(8) 0.065(4) Uani d 1
N N4 0.4687(12) -0.1554(8) 0.2882(7) 0.068(4) Uani d 1
H H4X 0.5307 -0.1793 0.3296 0.081 Uiso d 1
H H4Y 0.4676 -0.1068 0.3035 0.081 Uiso d 1
N N5 0.3166(13) -0.1839(9) 0.1257(8) 0.085(4) Uani d 1
H H5X 0.2834 -0.1534 0.0799 0.102 Uiso d 1
H H5Y 0.3041 -0.2317 0.1067 0.102 Uiso d 1
N N6 0.7170(11) -0.1651(7) 0.2205(7) 0.060(3) Uani d 1
H H6X 0.7447 -0.1195 0.2423 0.071 Uiso d 1
H H6Y 0.7387 -0.1988 0.2643 0.071 Uiso d 1
N N7 0.5640(11) -0.1689(7) 0.0541(7) 0.057(3) Uani d 1
H H7X 0.5495 -0.2157 0.0321 0.068 Uiso d 1
H H7Y 0.5112 -0.1372 0.0163 0.068 Uiso d 1
N N8 0.1712(12) 0.1231(8) -0.0411(10) 0.065(4) Uani d 1
N N9 0.3824(11) -0.0737(7) -0.1487(8) 0.057(3) Uani d 1
N N10 0.7910(13) 0.0303(7) -0.0181(9) 0.063(4) Uani d 1
N N11 0.8801(12) 0.1718(7) 0.4122(8) 0.059(4) Uani d 1
N N12 1.0084(10) 0.4105(7) 0.3515(8) 0.047(3) Uani d 1
N N13 0.9876(12) 0.2109(8) 0.6935(8) 0.059(3) Uani d 1
N N14 0.8281(10) 0.5536(7) 0.2720(7) 0.052(3) Uani d 1
H H14X 0.8091 0.5980 0.2443 0.063 Uiso d 1
H H14Y 0.8114 0.5169 0.2315 0.063 Uiso d 1
N N15 0.9496(11) 0.5592(7) 0.4455(7) 0.057(3) Uani d 1
H H15X 0.9528 0.5141 0.4717 0.068 Uiso d 1
H H15Y 0.9992 0.5916 0.4840 0.068 Uiso d 1
N N16 1.2223(12) 0.5567(8) 0.4047(9) 0.081(4) Uani d 1
H H16X 1.2309 0.5868 0.4518 0.098 Uiso d 1
H H16Y 1.2520 0.5107 0.4237 0.098 Uiso d 1
N N17 1.1002(11) 0.5557(7) 0.2339(8) 0.067(3) Uani d 1
H H17X 1.0659 0.5180 0.1971 0.081 Uiso d 1
H H17Y 1.0762 0.5994 0.2057 0.081 Uiso d 1
N N18 1.0917(12) 0.4670(7) 0.6493(8) 0.056(3) Uani d 1
N N19 1.3045(12) 0.2783(7) 0.5541(8) 0.056(3) Uani d 1
N N20 0.6777(12) 0.3732(7) 0.4901(8) 0.060(3) Uani d 1
N N21 0.8943(12) 0.2578(8) 0.2240(8) 0.066(4) Uani d 1
H H21X 0.8677 0.2831 0.1731 0.079 Uiso d 1
H H21Y 0.9267 0.2910 0.2670 0.079 Uiso d 1
N N22 0.8271(12) 0.1100(8) 0.2148(8) 0.063(4) Uani d 1
H H22X 0.8629 0.0825 0.2629 0.075 Uiso d 1
H H22Y 0.7650 0.0817 0.1785 0.075 Uiso d 1
N N23 0.6505(12) 0.2948(7) 0.2834(7) 0.059(3) Uani d 1
H H23X 0.6979 0.3120 0.3356 0.071 Uiso d 1
H H23Y 0.6481 0.3310 0.2431 0.071 Uiso d 1
N N24 0.5846(11) 0.1492(8) 0.2809(8) 0.059(3) Uani d 1
H H24X 0.5273 0.1325 0.2318 0.071 Uiso d 1
H H24Y 0.6150 0.1093 0.3151 0.071 Uiso d 1
C C1 0.5538(12) 0.1684(8) 0.0494(9) 0.042(3) Uani d 1
C C2 0.4959(12) 0.0149(8) 0.0868(9) 0.042(3) Uani d 1
C C3 0.4714(13) 0.1428(8) -0.1401(10) 0.046(3) Uani d 1
C C4 0.336(2) -0.1892(14) 0.2814(12) 0.111(4) Uani d 1
H H4A 0.2984 -0.1705 0.3307 0.133 Uiso calc 1
H H4B 0.3454 -0.2450 0.2871 0.133 Uiso calc 1
C C5 0.241(2) -0.1708(17) 0.1968(12) 0.111(4) Uani d 1
H H5 0.1592 -0.2044 0.1870 0.133 Uiso calc 1
C C6 0.199(2) -0.0890(13) 0.1930(13) 0.111(4) Uani d 1
H H6A 0.1438 -0.0772 0.1336 0.166 Uiso calc 1
H H6B 0.2802 -0.0567 0.2061 0.166 Uiso calc 1
H H6C 0.1459 -0.0795 0.2368 0.166 Uiso calc 1
C C7 0.7840(14) -0.1851(9) 0.1491(9) 0.064(4) Uani d 1
H H7A 0.7844 -0.2409 0.1417 0.076 Uiso calc 1
H H7B 0.8793 -0.1672 0.1647 0.076 Uiso calc 1
C C8 0.7079(15) -0.1482(9) 0.0637(9) 0.064(4) Uani d 1
H H8 0.7168 -0.0919 0.0706 0.077 Uiso calc 1
C C9 0.7626(17) -0.1715(12) -0.0140(12) 0.083(5) Uani d 1
H H9A 0.7148 -0.1437 -0.0669 0.124 Uiso calc 1
H H9B 0.7489 -0.2262 -0.0242 0.124 Uiso calc 1
H H9C 0.8599 -0.1600 -0.0014 0.124 Uiso calc 1
C C10 0.2848(15) 0.1048(8) -0.0364(10) 0.048(4) Uani d 1
C C11 0.4177(13) -0.0199(9) -0.1051(9) 0.045(3) Uani d 1
C C12 0.6798(14) 0.0468(9) -0.0239(8) 0.045(3) Uani d 1
C C13 0.9223(11) 0.2246(8) 0.4512(7) 0.038(3) Uani d 1
C C14 1.0025(12) 0.3780(8) 0.4143(10) 0.040(3) Uani d 1
C C15 0.9862(12) 0.2523(8) 0.6373(9) 0.044(3) Uani d 1
C C16 0.7459(13) 0.5435(9) 0.3339(9) 0.058(4) Uani d 1
H H16A 0.7401 0.4888 0.3472 0.070 Uiso calc 1
H H16B 0.6528 0.5622 0.3077 0.070 Uiso calc 1
C C17 0.8058(14) 0.5863(9) 0.4186(9) 0.059(4) Uani d 1
H H17 0.8077 0.6413 0.4032 0.071 Uiso calc 1
C C18 0.7343(17) 0.5794(11) 0.4909(11) 0.080(5) Uani d 1
H H18A 0.7916 0.6002 0.5459 0.120 Uiso calc 1
H H18B 0.7153 0.5258 0.4997 0.120 Uiso calc 1
H H18C 0.6487 0.6077 0.4750 0.120 Uiso calc 1
C C19 1.3002(18) 0.5853(13) 0.3487(14) 0.108(7) Uani d 1
H H19A 1.3973 0.5731 0.3732 0.130 Uiso calc 1
H H19B 1.2905 0.6411 0.3440 0.130 Uiso calc 1
C C20 1.2512(16) 0.5496(11) 0.2590(14) 0.089(6) Uani d 1
H H20 1.2880 0.5796 0.2155 0.107 Uiso calc 1
C C21 1.2885(19) 0.4656(13) 0.2508(12) 0.112(7) Uani d 1
H H21C 1.3869 0.4591 0.2722 0.169 Uiso calc 1
H H21B 1.2603 0.4499 0.1886 0.169 Uiso calc 1
H H21A 1.2421 0.4342 0.2865 0.169 Uiso calc 1
C C22 1.0531(12) 0.4149(8) 0.6067(8) 0.041(3) Uani d 1
C C23 1.1914(14) 0.2903(7) 0.5443(8) 0.041(3) Uani d 1
C C24 0.7905(14) 0.3520(8) 0.5069(8) 0.044(3) Uani d 1
C C25 1.0019(17) 0.2019(12) 0.2175(12) 0.087(3) Uani d 1
H H25A 1.0575 0.1892 0.2773 0.104 Uiso calc 1
H H25B 1.0623 0.2234 0.1823 0.104 Uiso calc 1
C C26 0.9301(17) 0.1304(12) 0.1719(12) 0.087(3) Uani d 1
H H26 0.8884 0.1416 0.1080 0.104 Uiso calc 1
C C27 1.0398(15) 0.0766(11) 0.1785(11) 0.087(3) Uani d 1
H H27A 1.0745 0.0616 0.2406 0.130 Uiso calc 1
H H27B 1.1130 0.1002 0.1566 0.130 Uiso calc 1
H H27C 1.0063 0.0317 0.1427 0.130 Uiso calc 1
C C28 0.5164(19) 0.2764(10) 0.2887(11) 0.084(6) Uani d 1
H H28A 0.4552 0.2768 0.2285 0.101 Uiso calc 1
H H28B 0.4836 0.3149 0.3250 0.101 Uiso calc 1
C C29 0.5137(17) 0.2017(11) 0.3283(11) 0.078(5) Uani d 1
H H29 0.5714 0.2055 0.3902 0.094 Uiso calc 1
C C30 0.3779(18) 0.1714(12) 0.3362(13) 0.111(7) Uani d 1
H H30A 0.3882 0.1185 0.3564 0.166 Uiso calc 1
H H30B 0.3130 0.1739 0.2782 0.166 Uiso calc 1
H H30C 0.3444 0.2020 0.3791 0.166 Uiso calc 1
O O1W 0.4077(9) 0.4169(5) 0.4832(7) 0.065(3) Uani d 1
H H1WA 0.387(13) 0.379(6) 0.511(10) 0.098 Uiso d 1
H H1WB 0.485(8) 0.407(8) 0.475(10) 0.098 Uiso d 1
O O2W 0.9673(10) 0.4758(7) 0.0537(9) 0.087(3) Uani d 1
H H2WA 1.028(14) 0.477(10) 0.025(11) 0.130 Uiso d 1
H H2WB 0.931(17) 0.432(5) 0.046(13) 0.130 Uiso d 1
O O3W 0.6417(16) 0.0077(9) 0.3872(9) 0.116(5) Uani d 1
H H3WA 0.726(5) -0.001(15) 0.404(14) 0.174 Uiso d 1
H H3WB 0.606(18) -0.012(15) 0.426(12) 0.174 Uiso d 1
O O4W 0.1006(11) -0.3169(7) 0.0730(9) 0.095(4) Uani d 1
H H4WA 0.114(15) -0.338(12) 0.027(8) 0.143 Uiso d 1
H H4WB 0.016(4) -0.314(12) 0.066(11) 0.143 Uiso d 1
O O5WA 0.815(4) 0.362(3) 0.064(3) 0.056(14) Uani d 0.43(17)
O O5WB 0.857(12) 0.327(7) 0.052(4) 0.13(4) Uani d 0.57(17)

loop_
_atom_site_aniso_label
_atom_site_aniso_U_11
_atom_site_aniso_U_22
_atom_site_aniso_U_33
_atom_site_aniso_U_12
_atom_site_aniso_U_13
_atom_site_aniso_U_23
Cu1 0.0756(11) 0.0442(11) 0.0307(8) -0.0028(8) -0.0101(7) -0.0017(7)
Cu2 0.0593(10) 0.0442(10) 0.0313(8) -0.0020(8) -0.0058(7) -0.0040(7)
Cu3 0.0575(9) 0.0389(8) 0.0291(6) -0.0067(7) -0.0051(6) 0.0014(6)
Cr1 0.0428(10) 0.0268(12) 0.0283(10) -0.0036(8) -0.0008(8) 0.0002(9)
Cr2 0.0452(10) 0.0256(12) 0.0250(10) -0.0010(8) -0.0026(8) 0.0009(8)
N1 0.068(7) 0.043(8) 0.024(5) 0.001(6) -0.023(5) 0.002(5)
N2 0.102(10) 0.032(7) 0.037(7) 0.000(6) 0.012(6) 0.007(6)
N3 0.106(10) 0.040(8) 0.045(7) 0.012(7) 0.008(7) 0.012(6)
N4 0.080(8) 0.064(9) 0.047(7) 0.013(7) -0.008(6) -0.002(6)
N5 0.097(9) 0.085(11) 0.060(8) -0.029(9) -0.007(7) -0.007(8)
N6 0.085(8) 0.038(7) 0.040(6) -0.003(6) -0.016(6) 0.005(6)
N7 0.078(8) 0.040(7) 0.040(6) -0.005(7) -0.010(5) 0.004(6)
N8 0.049(7) 0.052(8) 0.088(10) -0.002(6) 0.007(6) 0.004(7)
N9 0.064(7) 0.043(8) 0.049(7) -0.003(6) -0.015(6) -0.010(6)
N10 0.064(8) 0.042(8) 0.084(10) -0.008(6) 0.018(7) -0.002(7)
N11 0.086(8) 0.028(7) 0.045(7) -0.001(6) -0.023(6) -0.012(6)
N12 0.061(7) 0.041(8) 0.036(7) -0.003(5) 0.008(5) 0.001(6)
N13 0.089(8) 0.050(8) 0.041(7) 0.005(7) 0.020(6) 0.020(7)
N14 0.070(7) 0.038(7) 0.041(6) -0.005(6) -0.003(5) -0.001(6)
N15 0.079(7) 0.029(7) 0.046(7) -0.001(6) -0.016(5) -0.008(6)
N16 0.067(8) 0.062(9) 0.099(11) -0.003(7) -0.010(7) 0.010(8)
N17 0.081(8) 0.053(8) 0.064(8) 0.009(7) 0.007(6) 0.012(6)
N18 0.077(8) 0.026(7) 0.054(7) -0.006(6) -0.007(6) -0.010(6)
N19 0.058(8) 0.050(8) 0.056(8) -0.003(6) 0.009(6) -0.001(6)
N20 0.056(7) 0.060(8) 0.061(8) 0.011(6) 0.006(6) 0.013(6)
N21 0.097(9) 0.055(8) 0.032(7) -0.029(7) -0.008(6) 0.000(6)
N22 0.069(8) 0.063(9) 0.039(7) -0.005(6) -0.018(6) 0.005(6)
N23 0.078(9) 0.061(9) 0.031(6) 0.003(6) 0.000(6) 0.005(6)
N24 0.079(8) 0.060(9) 0.032(6) -0.005(6) -0.001(6) 0.001(6)
C1 0.047(7) 0.036(8) 0.035(7) 0.005(6) -0.008(6) 0.018(7)
C2 0.045(7) 0.041(9) 0.037(8) -0.006(6) 0.005(6) -0.006(7)
C3 0.054(8) 0.028(8) 0.049(9) -0.003(6) -0.001(6) -0.011(7)
C4 0.123(9) 0.132(11) 0.079(7) 0.000(9) 0.028(6) -0.008(9)
C5 0.123(9) 0.132(11) 0.079(7) 0.000(9) 0.028(6) -0.008(9)
C6 0.123(9) 0.132(11) 0.079(7) 0.000(9) 0.028(6) -0.008(9)
C7 0.072(9) 0.055(10) 0.054(9) 0.005(8) -0.004(7) 0.009(8)
C8 0.093(11) 0.049(10) 0.048(8) -0.009(8) 0.014(7) 0.007(7)
C9 0.112(12) 0.058(11) 0.086(12) 0.002(10) 0.039(10) 0.012(10)
C10 0.068(9) 0.027(8) 0.046(9) -0.009(7) 0.004(7) 0.001(6)
C11 0.051(8) 0.037(9) 0.042(8) 0.011(6) 0.002(6) 0.015(7)
C12 0.047(8) 0.046(9) 0.038(7) -0.016(7) 0.005(6) -0.004(7)
C13 0.048(7) 0.037(9) 0.020(6) 0.013(6) -0.011(5) 0.009(6)
C14 0.045(7) 0.023(8) 0.046(9) 0.009(5) 0.000(6) -0.005(7)
C15 0.055(8) 0.040(9) 0.036(8) -0.005(6) 0.007(6) -0.015(7)
C16 0.045(8) 0.053(10) 0.069(10) 0.002(7) -0.003(7) 0.009(8)
C17 0.080(10) 0.042(9) 0.061(9) 0.008(7) 0.030(8) 0.002(7)
C18 0.108(13) 0.061(12) 0.081(12) 0.011(10) 0.045(10) -0.002(10)
C19 0.080(13) 0.104(16) 0.121(17) -0.026(11) -0.015(12) 0.039(14)
C20 0.061(10) 0.077(13) 0.144(18) 0.011(10) 0.050(11) 0.026(13)
C21 0.105(14) 0.15(2) 0.084(13) 0.036(14) 0.020(10) 0.028(13)
C22 0.055(8) 0.033(8) 0.030(7) 0.010(6) 0.000(6) 0.013(6)
C23 0.053(8) 0.033(8) 0.028(7) -0.010(6) -0.007(6) 0.008(6)
C24 0.068(9) 0.031(8) 0.032(7) 0.000(7) 0.007(6) 0.001(6)
C25 0.077(7) 0.105(9) 0.074(7) 0.009(6) 0.012(5) 0.006(6)
C26 0.077(7) 0.105(9) 0.074(7) 0.009(6) 0.012(5) 0.006(6)
C27 0.077(7) 0.105(9) 0.074(7) 0.009(6) 0.012(5) 0.006(6)
C28 0.108(15) 0.086(14) 0.059(10) 0.040(11) 0.023(9) -0.010(9)
C29 0.087(12) 0.087(14) 0.065(10) 0.012(11) 0.028(9) 0.012(10)
C30 0.104(14) 0.135(18) 0.115(16) -0.022(13) 0.066(12) -0.006(13)
O1W 0.053(6) 0.052(6) 0.092(8) 0.005(5) 0.018(5) 0.015(5)
O2W 0.047(7) 0.091(9) 0.123(10) 0.004(6) 0.020(6) 0.018(8)
O3W 0.155(13) 0.102(11) 0.098(10) 0.047(10) 0.046(9) 0.047(8)
O4W 0.090(8) 0.076(9) 0.131(11) -0.023(7) 0.050(7) -0.041(7)
O5WA 0.06(2) 0.04(2) 0.057(17) 0.009(18) -0.007(11) -0.006(16)
O5WB 0.17(5) 0.11(6) 0.09(2) -0.10(5) -0.04(3) 0.06(3)

loop_
_atom_type_symbol
_atom_type_description
_atom_type_scat_dispersion_real
_atom_type_scat_dispersion_imag
_atom_type_scat_source
C C 0.0033 0.0016 'International Tables Vol C Tables 4.2.6.8 and 6.1.1.4'
H H 0.0000 0.0000 'International Tables Vol C Tables 4.2.6.8 and 6.1.1.4'
Cr Cr 0.3209 0.6236 'International Tables Vol C Tables 4.2.6.8 and 6.1.1.4'
Cu Cu 0.3201 1.2651 'International Tables Vol C Tables 4.2.6.8 and 6.1.1.4'
N N 0.0061 0.0033 'International Tables Vol C Tables 4.2.6.8 and 6.1.1.4'
O O 0.0106 0.0060 'International Tables Vol C Tables 4.2.6.8 and 6.1.1.4'

loop_
_geom_angle_atom_site_label_1
_geom_angle_atom_site_label_2
_geom_angle_atom_site_label_3
_geom_angle
N7 Cu1 N5 97.2(5)
N7 Cu1 N4 177.7(6)
N5 Cu1 N4 83.8(5)
N7 Cu1 N6 84.1(5)
N5 Cu1 N6 169.5(6)
N4 Cu1 N6 95.3(5)
N17 Cu2 N15 173.3(5)
N17 Cu2 N16 83.4(6)
N15 Cu2 N16 96.2(5)
N17 Cu2 N14 96.1(5)
N15 Cu2 N14 83.9(4)
N16 Cu2 N14 175.7(6)
N21 Cu3 N24 177.3(6)
N21 Cu3 N23 94.6(6)
N24 Cu3 N23 83.7(6)
N21 Cu3 N22 85.1(6)
N24 Cu3 N22 96.6(5)
N23 Cu3 N22 179.4(6)
N21 Cu3 N1 93.4(4)
N24 Cu3 N1 88.6(4)
N23 Cu3 N1 88.1(4)
N22 Cu3 N1 91.4(4)
C12 Cr1 C10 179.4(6)
C12 Cr1 C1 88.6(5)
C10 Cr1 C1 91.9(5)
C12 Cr1 C3 92.0(5)
C10 Cr1 C3 87.6(6)
C1 Cr1 C3 89.2(5)
C12 Cr1 C11 89.6(5)
C10 Cr1 C11 89.9(5)
C1 Cr1 C11 177.5(5)
C3 Cr1 C11 92.6(5)
C12 Cr1 C2 88.6(5)
C10 Cr1 C2 91.8(5)
C1 Cr1 C2 87.3(5)
C3 Cr1 C2 176.4(5)
C11 Cr1 C2 90.9(5)
C23 Cr2 C24 177.0(5)
C23 Cr2 C15 88.6(5)
C24 Cr2 C15 94.4(5)
C23 Cr2 C13 92.9(5)
C24 Cr2 C13 87.2(5)
C15 Cr2 C13 86.7(5)
C23 Cr2 C14 88.1(5)
C24 Cr2 C14 88.9(5)
C15 Cr2 C14 174.6(5)
C13 Cr2 C14 89.2(5)
C23 Cr2 C22 88.8(5)
C24 Cr2 C22 91.1(5)
C15 Cr2 C22 92.7(5)
C13 Cr2 C22 178.2(5)
C14 Cr2 C22 91.5(5)
C1 N1 Cu3 125.3(10)
C4 N4 Cu1 108.7(9)
C4 N4 H4X 109.9
Cu1 N4 H4X 109.9
C4 N4 H4Y 110.0
Cu1 N4 H4Y 109.9
H4X N4 H4Y 108.3
C5 N5 Cu1 111.5(10)
C5 N5 H5X 109.3
Cu1 N5 H5X 109.3
C5 N5 H5Y 109.3
Cu1 N5 H5Y 109.3
H5X N5 H5Y 108.0
C7 N6 Cu1 108.9(8)
C7 N6 H6X 109.9
Cu1 N6 H6X 109.9
C7 N6 H6Y 109.9
Cu1 N6 H6Y 109.9
H6X N6 H6Y 108.3
C8 N7 Cu1 110.8(8)
C8 N7 H7X 109.5
Cu1 N7 H7X 109.5
C8 N7 H7Y 109.5
Cu1 N7 H7Y 109.5
H7X N7 H7Y 108.1
C16 N14 Cu2 108.5(8)
C16 N14 H14X 110.0
Cu2 N14 H14X 110.0
C16 N14 H14Y 110.0
Cu2 N14 H14Y 110.0
H14X N14 H14Y 108.4
C17 N15 Cu2 109.7(7)
C17 N15 H15X 109.7
Cu2 N15 H15X 109.7
C17 N15 H15Y 109.7
Cu2 N15 H15Y 109.7
H15X N15 H15Y 108.2
C19 N16 Cu2 110.0(11)
C19 N16 H16X 109.7
Cu2 N16 H16X 109.7
C19 N16 H16Y 109.7
Cu2 N16 H16Y 109.7
H16X N16 H16Y 108.2
C20 N17 Cu2 111.1(10)
C20 N17 H17X 109.4
Cu2 N17 H17X 109.4
C20 N17 H17Y 109.4
Cu2 N17 H17Y 109.4
H17X N17 H17Y 108.0
C25 N21 Cu3 108.7(11)
C25 N21 H21X 109.9
Cu3 N21 H21X 109.9
C25 N21 H21Y 110.0
Cu3 N21 H21Y 110.0
H21X N21 H21Y 108.4
C26 N22 Cu3 110.7(11)
C26 N22 H22X 109.5
Cu3 N22 H22X 109.5
C26 N22 H22Y 109.5
Cu3 N22 H22Y 109.5
H22X N22 H22Y 108.1
C28 N23 Cu3 109.1(10)
C28 N23 H23X 109.9
Cu3 N23 H23X 109.9
C28 N23 H23Y 109.9
Cu3 N23 H23Y 109.9
H23X N23 H23Y 108.3
C29 N24 Cu3 109.7(10)
C29 N24 H24X 109.7
Cu3 N24 H24X 109.7
C29 N24 H24Y 109.7
Cu3 N24 H24Y 109.8
H24X N24 H24Y 108.2
N1 C1 Cr1 176.1(10)
N2 C2 Cr1 175.7(12)
N3 C3 Cr1 175.7(12)
N4 C4 C5 111.8(17)
N4 C4 H4A 109.2
C5 C4 H4A 109.2
N4 C4 H4B 109.2
C5 C4 H4B 109.2
H4A C4 H4B 107.9
C4 C5 C6 112(2)
C4 C5 N5 106.4(16)
C6 C5 N5 107.9(19)
C4 C5 H5 110.3
C6 C5 H5 110.3
N5 C5 H5 110.3
C5 C6 H6A 109.5
C5 C6 H6B 109.5
H6A C6 H6B 109.5
C5 C6 H6C 109.5
H6A C6 H6C 109.5
H6B C6 H6C 109.5
N6 C7 C8 109.1(12)
N6 C7 H7A 109.9
C8 C7 H7A 109.9
N6 C7 H7B 109.9
C8 C7 H7B 109.9
H7A C7 H7B 108.3
N7 C8 C9 113.6(12)
N7 C8 C7 105.4(11)
C9 C8 C7 112.3(14)
N7 C8 H8 108.5
C9 C8 H8 108.5
C7 C8 H8 108.5
C8 C9 H9A 109.5
C8 C9 H9B 109.5
H9A C9 H9B 109.5
C8 C9 H9C 109.5
H9A C9 H9C 109.5
H9B C9 H9C 109.5
N8 C10 Cr1 178.5(13)
N9 C11 Cr1 178.9(14)
N10 C12 Cr1 178.0(12)
N11 C13 Cr2 175.9(13)
N12 C14 Cr2 179.6(12)
N13 C15 Cr2 174.5(13)
N14 C16 C17 110.3(11)
N14 C16 H16A 109.6
C17 C16 H16A 109.6
N14 C16 H16B 109.6
C17 C16 H16B 109.6
H16A C16 H16B 108.1
C18 C17 N15 112.7(12)
C18 C17 C16 116.9(14)
N15 C17 C16 104.1(10)
C18 C17 H17 107.6
N15 C17 H17 107.6
C16 C17 H17 107.6
C17 C18 H18A 109.5
C17 C18 H18B 109.5
H18A C18 H18B 109.5
C17 C18 H18C 109.5
H18A C18 H18C 109.5
H18B C18 H18C 109.5
N16 C19 C20 108.4(15)
N16 C19 H19A 110.0
C20 C19 H19A 110.0
N16 C19 H19B 110.0
C20 C19 H19B 110.0
H19A C19 H19B 108.4
N17 C20 C19 107.6(14)
N17 C20 C21 107.8(15)
C19 C20 C21 116.5(17)
N17 C20 H20 108.2
C19 C20 H20 108.2
C21 C20 H20 108.2
C20 C21 H21C 109.5
C20 C21 H21B 109.5
H21C C21 H21B 109.5
C20 C21 H21A 109.5
H21C C21 H21A 109.5
H21B C21 H21A 109.5
N18 C22 Cr2 177.7(13)
N19 C23 Cr2 176.2(12)
N20 C24 Cr2 175.8(12)
N21 C25 C26 107.4(13)
N21 C25 H25A 110.2
C26 C25 H25A 110.2
N21 C25 H25B 110.2
C26 C25 H25B 110.2
H25A C25 H25B 108.5
N22 C26 C27 116.4(17)
N22 C26 C25 108.2(15)
C27 C26 C25 103.5(14)
N22 C26 H26 109.5
C27 C26 H26 109.5
C25 C26 H26 109.5
C26 C27 H27A 109.5
C26 C27 H27B 109.5
H27A C27 H27B 109.5
C26 C27 H27C 109.5
H27A C27 H27C 109.5
H27B C27 H27C 109.5
N23 C28 C29 110.3(13)
N23 C28 H28A 109.6
C29 C28 H28A 109.6
N23 C28 H28B 109.6
C29 C28 H28B 109.6
H28A C28 H28B 108.1
C28 C29 N24 107.1(13)
C28 C29 C30 117.7(16)
N24 C29 C30 112.6(16)
C28 C29 H29 106.2
N24 C29 H29 106.2
C30 C29 H29 106.2
C29 C30 H30A 109.5
C29 C30 H30B 109.5
H30A C30 H30B 109.5
C29 C30 H30C 109.5
H30A C30 H30C 109.5
H30B C30 H30C 109.5
H1WA O1W H1WB 106(5)
H2WA O2W H2WB 107(5)
H3WA O3W H3WB 106(5)
H4WA O4W H4WB 106(5)

loop_
_geom_bond_atom_site_label_1
_geom_bond_atom_site_label_2
_geom_bond_site_symmetry_2
_geom_bond_distance
Cu1 N7 . 1.992(12)
Cu1 N5 . 1.998(12)
Cu1 N4 . 1.999(12)
Cu1 N6 . 2.006(10)
Cu1 N2 . 2.540(12)
Cu1 N3 2_645 2.698(14)
Cu2 N17 . 1.960(12)
Cu2 N15 . 1.993(12)
Cu2 N16 . 2.017(11)
Cu2 N14 . 2.020(10)
Cu2 N12 . 2.490(12)
Cu2 N13 2_756 2.860(14)
Cu3 N21 . 1.978(12)
Cu3 N24 . 1.981(12)
Cu3 N23 . 1.990(13)
Cu3 N22 . 1.993(14)
Cu3 N1 . 2.465(9)
Cu3 N11 . 2.639(12)
Cr1 C12 . 2.047(15)
Cr1 C10 . 2.049(16)
Cr1 C1 . 2.060(14)
Cr1 C3 . 2.065(16)
Cr1 C11 . 2.073(16)
Cr1 C2 . 2.078(15)
Cr2 C23 . 2.057(15)
Cr2 C24 . 2.059(15)
Cr2 C15 . 2.074(16)
Cr2 C13 . 2.077(13)
Cr2 C14 . 2.080(16)
Cr2 C22 . 2.081(15)
N1 C1 . 1.163(16)
N2 C2 . 1.146(16)
N3 C3 . 1.168(17)
N4 C4 . 1.45(2)
N4 H4X . 0.8900
N4 H4Y . 0.8900
N5 C5 . 1.51(2)
N5 H5X . 0.8900
N5 H5Y . 0.8900
N6 C7 . 1.476(18)
N6 H6X . 0.8900
N6 H6Y . 0.8900
N7 C8 . 1.478(17)
N7 H7X . 0.8900
N7 H7Y . 0.8900
N8 C10 . 1.182(17)
N9 C11 . 1.171(18)
N10 C12 . 1.148(16)
N11 C13 . 1.136(16)
N12 C14 . 1.145(16)
N13 C15 . 1.135(17)
N14 C16 . 1.429(17)
N14 H14X . 0.8900
N14 H14Y . 0.8900
N15 C17 . 1.496(17)
N15 H15X . 0.8900
N15 H15Y . 0.8900
N16 C19 . 1.40(2)
N16 H16X . 0.8900
N16 H16Y . 0.8900
N17 C20 . 1.491(18)
N17 H17X . 0.8900
N17 H17Y . 0.8900
N18 C22 . 1.143(17)
N19 C23 . 1.140(15)
N20 C24 . 1.172(15)
N21 C25 . 1.49(2)
N21 H21X . 0.8900
N21 H21Y . 0.8900
N22 C26 . 1.42(2)
N22 H22X . 0.8900
N22 H22Y . 0.8900
N23 C28 . 1.42(2)
N23 H23X . 0.8900
N23 H23Y . 0.8900
N24 C29 . 1.47(2)
N24 H24X . 0.8900
N24 H24Y . 0.8900
C4 C5 . 1.47(2)
C4 H4A . 0.9900
C4 H4B . 0.9900
C5 C6 . 1.50(3)
C5 H5 . 1.0000
C6 H6A . 0.9800
C6 H6B . 0.9800
C6 H6C . 0.9800
C7 C8 . 1.512(18)
C7 H7A . 0.9900
C7 H7B . 0.9900
C8 C9 . 1.50(2)
C8 H8 . 1.0000
C9 H9A . 0.9800
C9 H9B . 0.9800
C9 H9C . 0.9800
C16 C17 . 1.511(19)
C16 H16A . 0.9900
C16 H16B . 0.9900
C17 C18 . 1.48(2)
C17 H17 . 1.0000
C18 H18A . 0.9800
C18 H18B . 0.9800
C18 H18C . 0.9800
C19 C20 . 1.50(3)
C19 H19A . 0.9900
C19 H19B . 0.9900
C20 C21 . 1.54(3)
C20 H20 . 1.0000
C21 H21C . 0.9800
C21 H21B . 0.9800
C21 H21A . 0.9800
C25 C26 . 1.54(3)
C25 H25A . 0.9900
C25 H25B . 0.9900
C26 C27 . 1.45(2)
C26 H26 . 1.0000
C27 H27A . 0.9800
C27 H27B . 0.9800
C27 H27C . 0.9800
C28 C29 . 1.46(2)
C28 H28A . 0.9900
C28 H28B . 0.9900
C29 C30 . 1.51(2)
C29 H29 . 1.0000
C30 H30A . 0.9800
C30 H30B . 0.9800
C30 H30C . 0.9800
O1W H1WA . 0.85(3)
O1W H1WB . 0.84(3)
O2W H2WA . 0.85(3)
O2W H2WB . 0.85(3)
O3W H3WA . 0.85(3)
O3W H3WB . 0.85(3)
O4W H4WA . 0.84(3)
O4W H4WB . 0.84(3)
O5WA O5WB . 0.80(16)

loop_
_geom_hbond_atom_site_label_D
_geom_hbond_atom_site_label_H
_geom_hbond_atom_site_label_A
_geom_hbond_site_symmetry_A
_geom_hbond_distance_DH
_geom_hbond_distance_HA
_geom_hbond_distance_DA
_geom_hbond_angle_DHA
N4 H4X N19 2_746 0.89 2.27 3.153(16) 171
N5 H5X O5WA 2_645 0.89 2.24 3.04(4) 150
N5 H5X O5WB 2_645 0.89 2.22 2.89(3) 133
N5 H5Y O4W . 0.89 2.50 3.177(17) 133
N6 H6X N18 2_746 0.89 2.56 3.373(17) 152
N7 H7X N1 2_645 0.89 2.49 3.219(15) 139
N14 H14Y N9 2_655 0.89 2.62 3.360(16) 142
N15 H15Y N11 2_756 0.89 2.27 3.156(15) 177
N16 H16Y O1W 1_655 0.89 2.32 3.159(16) 158
N17 H17X O2W . 0.89 2.33 3.132(18) 150
N17 H17Y N13 2_756 0.89 2.69 3.166(19) 115
N17 H17Y O4W 1_665 0.89 2.60 3.361(18) 145
N21 H21X O5WA . 0.89 2.16 3.04(5) 170
N21 H21X O5WB . 0.89 2.02 2.88(3) 163
N21 H21Y N12 . 0.89 2.51 3.376(17) 164
N22 H22X N18 2_746 0.89 2.43 3.262(17) 155
N23 H23X N20 . 0.89 2.68 3.445(18) 144
N23 H23Y N9 2_655 0.89 2.20 3.086(17) 172
N24 H24Y O3W . 0.89 2.09 2.969(18) 167
O1W H1WA N19 1_455 0.85(3) 2.14(5) 2.972(16) 167(16)
O1W H1WB N20 . 0.84(3) 2.00(5) 2.822(15) 164(14)
O2W H2WA N10 2_755 0.85(3) 2.09(10) 2.811(17) 143(15)
O2W H2WB O5WA . 0.85(3) 1.78(9) 2.56(6) 153(16)
O2W H2WB O5WB . 0.85(3) 2.01(8) 2.85(7) 17E1(2)
O3W H3WA N18 2_746 0.85(3) 2.27(14) 2.982(19) 14E1(2)
O3W H3WB O1W 2_646 0.85(3) 1.92(10) 2.712(17) 16E1(2)
O4W H4WA N10 2_645 0.84(3) 2.53(18) 3.104(17) 126(18)
O4W H4WB N8 2_545 0.84(3) 2.16(13) 2.883(16) 145(19)

loop_
_geom_torsion_atom_site_label_1
_geom_torsion_atom_site_label_2
_geom_torsion_atom_site_label_3
_geom_torsion_atom_site_label_4
_geom_torsion
Cu1 N4 C4 C5 -40(2)
N4 C4 C5 C6 -71(2)
N4 C4 C5 N5 46(3)
Cu1 N5 C5 C4 -31(2)
Cu1 N5 C5 C6 89.2(15)
Cu1 N6 C7 C8 38.0(14)
Cu1 N7 C8 C9 163.4(11)
Cu1 N7 C8 C7 40.1(14)
N6 C7 C8 N7 -50.8(15)
N6 C7 C8 C9 -174.9(13)
Cu2 N14 C16 C17 39.5(14)
Cu2 N15 C17 C18 168.7(12)
Cu2 N15 C17 C16 41.0(13)
N14 C16 C17 C18 -178.1(13)
N14 C16 C17 N15 -53.1(15)
Cu2 N16 C19 C20 -41.6(19)
Cu2 N17 C20 C19 -31.8(17)
Cu2 N17 C20 C21 94.5(15)
N16 C19 C20 N17 48(2)
N16 C19 C20 C21 -73(2)
Cu3 N21 C25 C26 37.3(16)
Cu3 N22 C26 C27 153.0(12)
Cu3 N22 C26 C25 37.1(16)
N21 C25 C26 N22 -49.1(19)
N21 C25 C26 C27 -173.1(13)
Cu3 N23 C28 C29 39.2(15)
N23 C28 C29 N24 -49.8(18)
N23 C28 C29 C30 -177.9(14)
Cu3 N24 C29 C28 36.3(15)
Cu3 N24 C29 C30 167.2(12)
